data_4128678
loop_
_publ_author_name
'Maser, Leon'
'Schneider, Christian'
'Vondung, Lisa'
'Alig, Lukas'
'Langer, Robert'

_publ_section_title
;
 Quantifying the Donor Strength of Ligand-Stabilized Main Group Fragments.
;
_journal_issue 18
_journal_name_full 'Journal of the American Chemical Society'
_journal_page_first 7596
_journal_page_last 7604
_journal_paper_doi 10.1021/jacs.9b02598
_journal_volume 141
_journal_year 2019
_chemical_formula_sum 'C52 H48 B Br Cl3 Ir O P4'
_chemical_formula_weight 1202.05
_space_group_crystal_system orthorhombic
_space_group_IT_number 61
_space_group_name_Hall '-P 2ac 2ab'
_space_group_name_H-M_alt 'P b c a'
_atom_sites_solution_hydrogens mixed
_audit_creation_method SHELXL-2014/7
_cell_angle_alpha 90
_cell_angle_beta 90
_cell_angle_gamma 90
_cell_formula_units_Z 8
_cell_length_a 23.3229(7)
_cell_length_b 16.5703(5)
_cell_length_c 25.2090(7)
_cell_measurement_reflns_used 1003
_cell_measurement_temperature 110(2)
_cell_measurement_theta_max 50
_cell_measurement_theta_min 2
_cell_volume 9742.5(5)
_computing_structure_refinement 'SHELXL-2014/7 (Sheldrick, 2014)'
_diffrn_ambient_temperature 110(2)
_diffrn_measured_fraction_theta_full 1.000
_diffrn_measured_fraction_theta_max 0.998
_diffrn_measurement_device_type 'Bruker D8 Quest'
_diffrn_measurement_method '\w scans'
_diffrn_radiation_type MoK\a
_diffrn_radiation_wavelength 0.71073
_diffrn_reflns_av_R_equivalents 0.0820
_diffrn_reflns_av_unetI/netI 0.0279
_diffrn_reflns_Laue_measured_fraction_full 1.000
_diffrn_reflns_Laue_measured_fraction_max 0.998
_diffrn_reflns_limit_h_max 30
_diffrn_reflns_limit_h_min -30
_diffrn_reflns_limit_k_max 21
_diffrn_reflns_limit_k_min -21
_diffrn_reflns_limit_l_max 32
_diffrn_reflns_limit_l_min -32
_diffrn_reflns_number 215064
_diffrn_reflns_point_group_measured_fraction_full 1.000
_diffrn_reflns_point_group_measured_fraction_max 0.998
_diffrn_reflns_theta_full 25.242
_diffrn_reflns_theta_max 27.404
_diffrn_reflns_theta_min 2.136
_exptl_absorpt_coefficient_mu 3.896
_exptl_absorpt_correction_T_max 0.0947
_exptl_absorpt_correction_T_min 0.0603
_exptl_absorpt_correction_type multi-scan
_exptl_absorpt_process_details 'SADABS; Bruker AXS Inc'
_exptl_crystal_colour colorless
_exptl_crystal_density_diffrn 1.639
_exptl_crystal_description block
_exptl_crystal_F_000 4768
_exptl_crystal_size_max 0.1
_exptl_crystal_size_mid 0.05
_exptl_crystal_size_min 0.02
_refine_diff_density_max 4.008
_refine_diff_density_min -2.222
_refine_diff_density_rms 0.232
_refine_ls_extinction_method none
_refine_ls_goodness_of_fit_ref 1.159
_refine_ls_hydrogen_treatment mixed
_refine_ls_matrix_type full
_refine_ls_number_parameters 575
_refine_ls_number_reflns 11063
_refine_ls_number_restraints 4
_refine_ls_restrained_S_all 1.259
_refine_ls_R_factor_all 0.0750
_refine_ls_R_factor_gt 0.0522
_refine_ls_shift/su_max 0.001
_refine_ls_shift/su_mean 0.000
_refine_ls_structure_factor_coef Fsqd
_refine_ls_weighting_details 'w=1/[\s^2^(Fo^2^)+(0.0549P)^2^+94.9848P] where P=(Fo^2^+2Fc^2^)/3'
_refine_ls_weighting_scheme calc
_refine_ls_wR_factor_gt 0.1311
_refine_ls_wR_factor_ref 0.1492
_reflns_Friedel_coverage 0.000
_reflns_number_gt 8582
_reflns_number_total 11063
_reflns_threshold_expression 'I > 2\s(I)'
_cod_data_source_file ja9b02598_si_007.cif
_cod_data_source_block cs68a
_cod_depositor_comments
;
The following automatic conversions were performed:

data item '_exptl_absorpt_correction_type' value 'Multi-Scan' was
changed to 'multi-scan' in accordance with the
/home/data/users/saulius/crontab/automatic-downloads/current/ACS/lib/dictionaries/cif_core.dic
dictionary named 'cif_core.dic' version 2.4.2 last updated on
2011-04-26.

Automatic conversion script
Id: cif_fix_values 6909 2019-04-08 15:41:33Z antanas 
;
_cod_database_code 4128678
_shelx_shelxl_version_number 2014/7
_shelx_space_group_comment
;
The symmetry employed for this shelxl refinement is uniquely defined
by the following loop, which should always be used as a source of
symmetry information in preference to the above space-group names.
They are only intended as comments.
;

loop_
_space_group_symop_operation_xyz
'x, y, z'
'-x+1/2, -y, z+1/2'
'-x, y+1/2, -z+1/2'
'x+1/2, -y+1/2, -z'
'-x, -y, -z'
'x-1/2, y, -z-1/2'
'x, -y-1/2, z-1/2'
'-x-1/2, y-1/2, z'

loop_
_atom_site_label
_atom_site_type_symbol
_atom_site_fract_x
_atom_site_fract_y
_atom_site_fract_z
_atom_site_U_iso_or_equiv
_atom_site_adp_type
_atom_site_occupancy
_atom_site_site_symmetry_order
_atom_site_calc_flag
_atom_site_refinement_flags_posn
_atom_site_refinement_flags_adp
Br1 Br 0.75541(4) 0.21437(6) 0.60504(3) 0.0444(2) Uani 1 1 d . .
Cl3 Cl 0.58371(14) 0.1566(2) 0.67966(14) 0.0757(8) Uani 1 1 d . .
Cl2 Cl 0.5759(2) 0.2933(3) 0.61002(18) 0.1178(17) Uani 1 1 d . .
C1O C 0.4323(3) 0.1232(5) 0.6374(3) 0.0308(16) Uani 1 1 d . .
C1 C 0.3956(3) 0.1257(4) 0.7683(3) 0.0242(14) Uani 1 1 d . .
C2 C 0.3614(3) 0.0664(4) 0.7909(3) 0.0299(16) Uani 1 1 d . .
H2A H 0.3210 0.0688 0.7864 0.036 Uiso 1 1 calc R U
C3 C 0.3854(4) 0.0035(5) 0.8200(3) 0.0365(18) Uani 1 1 d . .
H3A H 0.3615 -0.0371 0.8349 0.044 Uiso 1 1 calc R U
C4 C 0.4440(4) 0.0005(5) 0.8273(3) 0.0401(19) Uani 1 1 d . .
H4A H 0.4607 -0.0420 0.8474 0.048 Uiso 1 1 calc R U
C5 C 0.4788(3) 0.0603(5) 0.8049(3) 0.0353(17) Uani 1 1 d . .
H5A H 0.5191 0.0589 0.8102 0.042 Uiso 1 1 calc R U
C6 C 0.4549(3) 0.1205(5) 0.7755(3) 0.0330(16) Uani 1 1 d . .
H6A H 0.4790 0.1597 0.7595 0.040 Uiso 1 1 calc R U
C7 C 0.3988(3) 0.2948(4) 0.7678(3) 0.0239(14) Uani 1 1 d . .
C8 C 0.3869(3) 0.2986(5) 0.8222(3) 0.0303(16) Uani 1 1 d . .
H8A H 0.3651 0.2571 0.8386 0.036 Uiso 1 1 calc R U
C9 C 0.4066(3) 0.3625(5) 0.8520(3) 0.0337(17) Uani 1 1 d . .
H9A H 0.3977 0.3655 0.8887 0.040 Uiso 1 1 calc R U
C10 C 0.4391(3) 0.4218(5) 0.8288(3) 0.0322(16) Uani 1 1 d . .
H10A H 0.4530 0.4654 0.8496 0.039 Uiso 1 1 calc R U
C11 C 0.4515(3) 0.4185(5) 0.7759(3) 0.0327(16) Uani 1 1 d . .
H11A H 0.4738 0.4600 0.7601 0.039 Uiso 1 1 calc R U
C12 C 0.4315(3) 0.3542(5) 0.7446(3) 0.0284(15) Uani 1 1 d . .
H12A H 0.4404 0.3518 0.7079 0.034 Uiso 1 1 calc R U
C13 C 0.2738(3) 0.3921(5) 0.7523(3) 0.0293(16) Uani 1 1 d . .
C14 C 0.2598(3) 0.3837(5) 0.8056(3) 0.0334(16) Uani 1 1 d . .
H14A H 0.2458 0.3336 0.8185 0.040 Uiso 1 1 calc R U
C15 C 0.2662(4) 0.4482(5) 0.8399(3) 0.040(2) Uani 1 1 d . .
H15A H 0.2563 0.4421 0.8762 0.048 Uiso 1 1 calc R U
C16 C 0.2867(4) 0.5212(6) 0.8220(3) 0.043(2) Uani 1 1 d . .
H16A H 0.2914 0.5651 0.8459 0.051 Uiso 1 1 calc R U
C17 C 0.3002(4) 0.5298(5) 0.7690(4) 0.043(2) Uani 1 1 d . .
H17A H 0.3140 0.5801 0.7562 0.051 Uiso 1 1 calc R U
C18 C 0.2938(3) 0.4657(5) 0.7345(3) 0.0368(18) Uani 1 1 d . .
H18A H 0.3033 0.4724 0.6981 0.044 Uiso 1 1 calc R U
C19 C 0.1889(3) 0.2918(5) 0.7027(3) 0.0289(15) Uani 1 1 d . .
C20 C 0.1516(3) 0.3503(6) 0.7210(3) 0.042(2) Uani 1 1 d . .
H20A H 0.1665 0.3973 0.7375 0.050 Uiso 1 1 calc R U
C21 C 0.0926(3) 0.3416(7) 0.7156(4) 0.048(2) Uani 1 1 d . .
H21A H 0.0674 0.3821 0.7285 0.058 Uiso 1 1 calc R U
C22 C 0.0714(3) 0.2741(6) 0.6917(3) 0.046(2) Uani 1 1 d . .
H22A H 0.0311 0.2666 0.6894 0.055 Uiso 1 1 calc R U
C23 C 0.1078(4) 0.2167(6) 0.6707(4) 0.045(2) Uani 1 1 d . .
H23A H 0.0925 0.1717 0.6521 0.054 Uiso 1 1 calc R U
C24 C 0.1668(3) 0.2246(5) 0.6767(3) 0.0366(18) Uani 1 1 d . .
H24A H 0.1918 0.1843 0.6632 0.044 Uiso 1 1 calc R U
C25 C 0.2914(3) 0.2190(4) 0.7456(3) 0.0254(14) Uani 1 1 d . .
H25A H 0.2709 0.1695 0.7345 0.031 Uiso 1 1 calc R U
H25B H 0.2853 0.2273 0.7841 0.031 Uiso 1 1 calc R U
C26 C 0.3073(3) 0.4225(4) 0.5452(3) 0.0273(15) Uani 1 1 d . .
C27 C 0.3211(5) 0.4904(5) 0.5752(4) 0.049(2) Uani 1 1 d . .
H27A H 0.3179 0.4881 0.6127 0.059 Uiso 1 1 calc R U
C28 C 0.3398(5) 0.5618(5) 0.5513(4) 0.053(3) Uani 1 1 d . .
H28A H 0.3481 0.6079 0.5723 0.063 Uiso 1 1 calc R U
C29 C 0.3459(4) 0.5649(5) 0.4976(4) 0.042(2) Uani 1 1 d . .
H29A H 0.3604 0.6123 0.4813 0.050 Uiso 1 1 calc R U
C30 C 0.3312(4) 0.5006(5) 0.4674(4) 0.043(2) Uani 1 1 d . .
H30A H 0.3345 0.5037 0.4299 0.051 Uiso 1 1 calc R U
C31 C 0.3114(4) 0.4299(5) 0.4910(3) 0.0373(18) Uani 1 1 d . .
H31A H 0.3005 0.3858 0.4691 0.045 Uiso 1 1 calc R U
C32 C 0.2011(3) 0.3419(4) 0.5690(3) 0.0244(14) Uani 1 1 d . .
C33 C 0.1694(3) 0.2909(5) 0.5359(3) 0.0374(18) Uani 1 1 d . .
H33A H 0.1883 0.2511 0.5151 0.045 Uiso 1 1 calc R U
C34 C 0.1099(4) 0.2986(6) 0.5336(4) 0.0416(19) Uani 1 1 d . .
H34A H 0.0882 0.2637 0.5115 0.050 Uiso 1 1 calc R U
C35 C 0.0827(3) 0.3567(5) 0.5632(3) 0.0375(19) Uani 1 1 d . .
H35A H 0.0420 0.3593 0.5635 0.045 Uiso 1 1 calc R U
C36 C 0.1136(4) 0.4102(6) 0.5918(4) 0.045(2) Uani 1 1 d . .
H36A H 0.0947 0.4532 0.6095 0.054 Uiso 1 1 calc R U
C37 C 0.1729(3) 0.4031(5) 0.5956(3) 0.0368(18) Uani 1 1 d . .
H37A H 0.1940 0.4403 0.6165 0.044 Uiso 1 1 calc R U
C38 C 0.4153(3) 0.2833(4) 0.5127(3) 0.0261(14) Uani 1 1 d . .
C39 C 0.4551(4) 0.3318(6) 0.5381(3) 0.043(2) Uani 1 1 d . .
H39A H 0.4587 0.3296 0.5756 0.051 Uiso 1 1 calc R U
C40 C 0.4899(4) 0.3841(6) 0.5088(4) 0.053(3) Uani 1 1 d . .
H40A H 0.5172 0.4171 0.5265 0.063 Uiso 1 1 calc R U
C41 C 0.4847(4) 0.3879(6) 0.4544(4) 0.046(2) Uani 1 1 d . .
H41A H 0.5090 0.4224 0.4343 0.055 Uiso 1 1 calc R U
C42 C 0.4439(4) 0.3411(5) 0.4294(3) 0.042(2) Uani 1 1 d . .
H42A H 0.4396 0.3447 0.3920 0.051 Uiso 1 1 calc R U
C43 C 0.4095(3) 0.2894(5) 0.4578(3) 0.0314(16) Uani 1 1 d . .
H43A H 0.3816 0.2577 0.4400 0.038 Uiso 1 1 calc R U
C44 C 0.3756(3) 0.1205(4) 0.5110(2) 0.0225(13) Uani 1 1 d . .
C45 C 0.3285(3) 0.0730(4) 0.4964(3) 0.0293(15) Uani 1 1 d . .
H45A H 0.2909 0.0893 0.5062 0.035 Uiso 1 1 calc R U
C46 C 0.3364(3) 0.0029(5) 0.4679(3) 0.0322(16) Uani 1 1 d . .
H46A H 0.3042 -0.0291 0.4584 0.039 Uiso 1 1 calc R U
C47 C 0.3911(3) -0.0212(4) 0.4531(3) 0.0306(16) Uani 1 1 d . .
H47A H 0.3964 -0.0690 0.4330 0.037 Uiso 1 1 calc R U
C48 C 0.4375(3) 0.0246(4) 0.4678(3) 0.0293(15) Uani 1 1 d . .
H48A H 0.4750 0.0079 0.4578 0.035 Uiso 1 1 calc R U
C49 C 0.4305(3) 0.0953(4) 0.4971(3) 0.0256(14) Uani 1 1 d . .
H49A H 0.4630 0.1261 0.5075 0.031 Uiso 1 1 calc R U
C50 C 0.2960(3) 0.2482(4) 0.5336(3) 0.0227(13) Uani 1 1 d . .
H50A H 0.2935 0.2646 0.4959 0.027 Uiso 1 1 calc R U
H50B H 0.2686 0.2035 0.5396 0.027 Uiso 1 1 calc R U
Ir1 Ir 0.37561(2) 0.20633(2) 0.63989(2) 0.02098(9) Uani 1 1 d D .
Cl1 Cl 0.29245(6) 0.10793(9) 0.63584(6) 0.0174(3) Uani 1 1 d . .
P1 P 0.36844(7) 0.21087(11) 0.73057(7) 0.0212(3) Uani 1 1 d D .
O1 O 0.4674(2) 0.0752(4) 0.6360(2) 0.0472(16) Uani 1 1 d . .
B1 B 0.3139(3) 0.3132(5) 0.6447(3) 0.0240(15) Uani 1 1 d D .
P2 P 0.26587(7) 0.30581(11) 0.70822(7) 0.0237(4) Uani 1 1 d . .
P3 P 0.27831(7) 0.33257(11) 0.57590(7) 0.0225(3) Uani 1 1 d . .
P4 P 0.36864(7) 0.21490(10) 0.54888(7) 0.0195(3) Uani 1 1 d D .
C1CL C 0.6164(4) 0.2432(8) 0.6571(5) 0.065(3) Uani 1 1 d . .
H1CA H 0.6540 0.2290 0.6415 0.078 Uiso 1 1 calc R U
H1CB H 0.6233 0.2797 0.6875 0.078 Uiso 1 1 calc R U
H1B1 H 0.340(3) 0.368(4) 0.655(3) 0.018(13) Uiso 1 1 d . .
H1IR H 0.4203(4) 0.2793(5) 0.6403(4) 0.018(13) Uiso 1 1 d D .

loop_
_atom_site_aniso_label
_atom_site_aniso_U_11
_atom_site_aniso_U_22
_atom_site_aniso_U_33
_atom_site_aniso_U_23
_atom_site_aniso_U_13
_atom_site_aniso_U_12
Br1 0.0439(5) 0.0560(5) 0.0331(4) -0.0010(4) 0.0055(4) -0.0085(4)
Cl3 0.0731(19) 0.0714(19) 0.083(2) -0.0025(16) 0.0187(16) -0.0023(16)
Cl2 0.145(4) 0.111(3) 0.097(3) 0.031(2) 0.026(3) 0.063(3)
C1O 0.029(4) 0.040(4) 0.023(3) -0.007(3) -0.006(3) 0.002(3)
C1 0.025(3) 0.028(4) 0.020(3) -0.006(3) 0.000(3) 0.001(3)
C2 0.029(4) 0.028(4) 0.032(4) -0.002(3) -0.003(3) 0.000(3)
C3 0.045(5) 0.027(4) 0.038(4) -0.003(3) -0.002(4) 0.000(3)
C4 0.047(5) 0.035(4) 0.039(4) -0.009(4) -0.012(4) 0.017(4)
C5 0.031(4) 0.039(4) 0.036(4) -0.005(3) -0.005(3) 0.005(3)
C6 0.027(4) 0.043(4) 0.029(4) -0.006(3) 0.000(3) 0.004(3)
C7 0.021(3) 0.030(4) 0.020(3) -0.005(3) -0.005(3) 0.000(3)
C8 0.033(4) 0.031(4) 0.027(4) 0.001(3) 0.003(3) -0.010(3)
C9 0.037(4) 0.037(4) 0.026(4) -0.004(3) -0.001(3) -0.007(3)
C10 0.025(3) 0.037(4) 0.035(4) -0.006(3) -0.008(3) -0.006(3)
C11 0.026(4) 0.035(4) 0.037(4) 0.001(3) 0.000(3) -0.006(3)
C12 0.020(3) 0.036(4) 0.029(4) -0.002(3) -0.002(3) -0.004(3)
C13 0.019(3) 0.035(4) 0.034(4) -0.008(3) -0.003(3) 0.010(3)
C14 0.035(4) 0.036(4) 0.029(4) -0.008(3) 0.002(3) 0.004(3)
C15 0.046(5) 0.044(5) 0.031(4) -0.016(4) -0.008(3) 0.017(4)
C16 0.040(4) 0.046(5) 0.043(5) -0.014(4) -0.013(4) 0.013(4)
C17 0.043(5) 0.029(4) 0.056(5) -0.007(4) -0.003(4) 0.004(4)
C18 0.038(4) 0.035(4) 0.037(4) -0.004(3) 0.001(3) 0.004(3)
C19 0.023(3) 0.045(4) 0.019(3) -0.003(3) 0.001(3) 0.002(3)
C20 0.021(4) 0.058(6) 0.046(5) -0.014(4) -0.001(3) 0.005(4)
C21 0.023(4) 0.073(7) 0.048(5) -0.009(5) 0.001(4) 0.012(4)
C22 0.018(3) 0.080(7) 0.039(4) 0.006(4) 0.002(3) -0.002(4)
C23 0.027(4) 0.054(6) 0.054(5) 0.002(4) -0.010(4) -0.011(4)
C24 0.027(4) 0.040(5) 0.043(4) -0.006(4) 0.006(3) -0.001(3)
C25 0.017(3) 0.035(4) 0.025(3) -0.005(3) 0.001(3) -0.004(3)
C26 0.022(3) 0.024(3) 0.035(4) -0.004(3) 0.007(3) 0.001(3)
C27 0.079(7) 0.033(4) 0.034(4) -0.005(4) 0.015(4) -0.021(5)
C28 0.079(7) 0.030(4) 0.050(5) -0.003(4) 0.013(5) -0.017(5)
C29 0.040(5) 0.028(4) 0.058(5) 0.010(4) 0.015(4) -0.002(3)
C30 0.050(5) 0.037(4) 0.042(5) 0.010(4) 0.003(4) 0.001(4)
C31 0.042(4) 0.026(4) 0.044(5) 0.002(3) -0.010(4) 0.001(3)
C32 0.019(3) 0.022(3) 0.032(4) 0.005(3) 0.005(3) 0.004(3)
C33 0.029(4) 0.042(5) 0.041(4) -0.002(4) -0.002(3) 0.003(3)
C34 0.030(4) 0.048(5) 0.047(5) 0.002(4) -0.007(4) -0.002(4)
C35 0.018(3) 0.051(5) 0.044(5) 0.012(4) 0.003(3) 0.009(3)
C36 0.033(4) 0.045(5) 0.055(5) 0.003(4) 0.007(4) 0.015(4)
C37 0.030(4) 0.037(4) 0.044(5) -0.001(4) 0.002(3) 0.005(3)
C38 0.018(3) 0.028(4) 0.033(4) 0.000(3) 0.008(3) 0.002(3)
C39 0.036(4) 0.061(6) 0.031(4) 0.000(4) -0.001(3) -0.020(4)
C40 0.049(5) 0.062(6) 0.048(5) -0.001(5) 0.004(4) -0.034(5)
C41 0.041(5) 0.047(5) 0.049(5) 0.005(4) 0.016(4) -0.011(4)
C42 0.052(5) 0.038(5) 0.037(4) 0.007(4) 0.002(4) -0.007(4)
C43 0.034(4) 0.031(4) 0.030(4) 0.001(3) -0.002(3) -0.001(3)
C44 0.025(3) 0.026(3) 0.017(3) -0.001(3) -0.001(3) 0.002(3)
C45 0.026(4) 0.032(4) 0.030(4) -0.005(3) -0.001(3) 0.000(3)
C46 0.034(4) 0.029(4) 0.033(4) -0.004(3) -0.005(3) -0.006(3)
C47 0.045(4) 0.022(3) 0.025(3) 0.002(3) -0.004(3) 0.007(3)
C48 0.029(4) 0.031(4) 0.028(4) 0.005(3) 0.003(3) 0.013(3)
C49 0.023(3) 0.033(4) 0.020(3) -0.001(3) -0.003(3) 0.004(3)
C50 0.016(3) 0.027(4) 0.024(3) -0.002(3) 0.000(3) 0.001(3)
Ir1 0.01480(13) 0.02841(15) 0.01973(13) -0.00444(10) 0.00002(9) 0.00149(10)
Cl1 0.0143(6) 0.0207(7) 0.0173(6) -0.0048(6) 0.0025(5) -0.0021(5)
P1 0.0168(8) 0.0263(9) 0.0205(8) -0.0050(7) -0.0006(6) -0.0001(7)
O1 0.032(3) 0.058(4) 0.052(4) -0.014(3) -0.012(3) 0.021(3)
B1 0.023(4) 0.026(4) 0.023(4) -0.006(3) 0.002(3) 0.004(3)
P2 0.0176(8) 0.0304(9) 0.0230(8) -0.0052(7) 0.0002(6) 0.0020(7)
P3 0.0180(8) 0.0234(8) 0.0262(8) -0.0024(7) 0.0031(7) -0.0002(7)
P4 0.0163(7) 0.0222(8) 0.0201(8) -0.0050(6) 0.0008(6) 0.0015(6)
C1CL 0.046(6) 0.081(8) 0.068(7) -0.016(6) -0.003(5) -0.003(6)

loop_
_atom_type_symbol
_atom_type_description
_atom_type_scat_dispersion_real
_atom_type_scat_dispersion_imag
_atom_type_scat_source
C C 0.0033 0.0016 'International Tables Vol C Tables 4.2.6.8 and 6.1.1.4'
H H 0.0000 0.0000 'International Tables Vol C Tables 4.2.6.8 and 6.1.1.4'
B B 0.0013 0.0007 'International Tables Vol C Tables 4.2.6.8 and 6.1.1.4'
O O 0.0106 0.0060 'International Tables Vol C Tables 4.2.6.8 and 6.1.1.4'
P P 0.1023 0.0942 'International Tables Vol C Tables 4.2.6.8 and 6.1.1.4'
Cl Cl 0.1484 0.1585 'International Tables Vol C Tables 4.2.6.8 and 6.1.1.4'
Br Br -0.2901 2.4595 'International Tables Vol C Tables 4.2.6.8 and 6.1.1.4'
Ir Ir -1.4442 7.9887 'International Tables Vol C Tables 4.2.6.8 and 6.1.1.4'

loop_
_geom_angle_atom_site_label_1
_geom_angle_atom_site_label_2
_geom_angle_atom_site_label_3
_geom_angle
O1 C1O Ir1 178.1(7)
C2 C1 C6 118.1(7)
C2 C1 P1 124.3(5)
C6 C1 P1 117.6(6)
C1 C2 C3 121.1(7)
C1 C2 H2A 119.5
C3 C2 H2A 119.5
C4 C3 C2 119.7(8)
C4 C3 H3A 120.2
C2 C3 H3A 120.2
C3 C4 C5 119.6(8)
C3 C4 H4A 120.2
C5 C4 H4A 120.2
C6 C5 C4 120.0(7)
C6 C5 H5A 120.0
C4 C5 H5A 120.0
C5 C6 C1 121.5(8)
C5 C6 H6A 119.3
C1 C6 H6A 119.3
C12 C7 C8 119.6(6)
C12 C7 P1 122.8(5)
C8 C7 P1 117.5(5)
C9 C8 C7 120.2(7)
C9 C8 H8A 119.9
C7 C8 H8A 119.9
C10 C9 C8 120.1(7)
C10 C9 H9A 119.9
C8 C9 H9A 119.9
C11 C10 C9 120.3(7)
C11 C10 H10A 119.8
C9 C10 H10A 119.8
C10 C11 C12 120.5(7)
C10 C11 H11A 119.7
C12 C11 H11A 119.7
C7 C12 C11 119.2(7)
C7 C12 H12A 120.4
C11 C12 H12A 120.4
C18 C13 C14 118.8(7)
C18 C13 P2 122.0(6)
C14 C13 P2 119.2(6)
C15 C14 C13 120.1(8)
C15 C14 H14A 119.9
C13 C14 H14A 119.9
C16 C15 C14 120.8(8)
C16 C15 H15A 119.6
C14 C15 H15A 119.6
C15 C16 C17 119.1(8)
C15 C16 H16A 120.4
C17 C16 H16A 120.4
C16 C17 C18 120.5(8)
C16 C17 H17A 119.8
C18 C17 H17A 119.8
C13 C18 C17 120.7(8)
C13 C18 H18A 119.7
C17 C18 H18A 119.7
C20 C19 C24 119.0(7)
C20 C19 P2 120.5(6)
C24 C19 P2 120.3(6)
C19 C20 C21 121.2(8)
C19 C20 H20A 119.4
C21 C20 H20A 119.4
C22 C21 C20 119.2(8)
C22 C21 H21A 120.4
C20 C21 H21A 120.4
C21 C22 C23 120.8(8)
C21 C22 H22A 119.6
C23 C22 H22A 119.6
C22 C23 C24 120.1(8)
C22 C23 H23A 119.9
C24 C23 H23A 119.9
C23 C24 C19 119.5(8)
C23 C24 H24A 120.2
C19 C24 H24A 120.2
P2 C25 P1 105.7(4)
P2 C25 H25A 110.6
P1 C25 H25A 110.6
P2 C25 H25B 110.6
P1 C25 H25B 110.6
H25A C25 H25B 108.7
C31 C26 C27 116.8(7)
C31 C26 P3 121.6(6)
C27 C26 P3 121.3(6)
C26 C27 C28 121.4(8)
C26 C27 H27A 119.3
C28 C27 H27A 119.3
C29 C28 C27 119.5(8)
C29 C28 H28A 120.2
C27 C28 H28A 120.2
C30 C29 C28 120.3(8)
C30 C29 H29A 119.9
C28 C29 H29A 119.9
C29 C30 C31 120.4(8)
C29 C30 H30A 119.8
C31 C30 H30A 119.8
C26 C31 C30 121.5(8)
C26 C31 H31A 119.3
C30 C31 H31A 119.3
C37 C32 C33 118.7(7)
C37 C32 P3 119.2(6)
C33 C32 P3 122.0(5)
C34 C33 C32 119.7(8)
C34 C33 H33A 120.1
C32 C33 H33A 120.1
C35 C34 C33 120.1(8)
C35 C34 H34A 119.9
C33 C34 H34A 119.9
C36 C35 C34 120.2(7)
C36 C35 H35A 119.9
C34 C35 H35A 119.9
C35 C36 C37 120.7(8)
C35 C36 H36A 119.6
C37 C36 H36A 119.6
C32 C37 C36 120.2(8)
C32 C37 H37A 119.9
C36 C37 H37A 119.9
C39 C38 C43 118.7(7)
C39 C38 P4 122.2(6)
C43 C38 P4 119.0(6)
C38 C39 C40 120.4(8)
C38 C39 H39A 119.8
C40 C39 H39A 119.8
C41 C40 C39 120.2(8)
C41 C40 H40A 119.9
C39 C40 H40A 119.9
C40 C41 C42 119.3(8)
C40 C41 H41A 120.3
C42 C41 H41A 120.3
C43 C42 C41 120.9(8)
C43 C42 H42A 119.5
C41 C42 H42A 119.5
C42 C43 C38 120.4(7)
C42 C43 H43A 119.8
C38 C43 H43A 119.8
C49 C44 C45 119.2(6)
C49 C44 P4 117.8(5)
C45 C44 P4 123.0(5)
C46 C45 C44 120.4(7)
C46 C45 H45A 119.8
C44 C45 H45A 119.8
C45 C46 C47 120.3(7)
C45 C46 H46A 119.8
C47 C46 H46A 119.8
C48 C47 C46 119.6(7)
C48 C47 H47A 120.2
C46 C47 H47A 120.2
C47 C48 C49 120.9(7)
C47 C48 H48A 119.5
C49 C48 H48A 119.5
C44 C49 C48 119.6(7)
C44 C49 H49A 120.2
C48 C49 H49A 120.2
P3 C50 P4 108.8(3)
P3 C50 H50A 109.9
P4 C50 H50A 109.9
P3 C50 H50B 109.9
P4 C50 H50B 109.9
H50A C50 H50B 108.3
C1O Ir1 B1 175.1(3)
C1O Ir1 P1 96.1(2)
B1 Ir1 P1 82.8(2)
C1O Ir1 P4 93.5(2)
B1 Ir1 P4 87.8(2)
P1 Ir1 P4 170.15(6)
C1O Ir1 Cl1 93.7(2)
B1 Ir1 Cl1 91.1(2)
P1 Ir1 Cl1 90.32(5)
P4 Ir1 Cl1 86.88(5)
C1O Ir1 H1IR 95.4(5)
B1 Ir1 H1IR 79.9(5)
P1 Ir1 H1IR 90.9(3)
P4 Ir1 H1IR 90.3(3)
Cl1 Ir1 H1IR 170.6(5)
C1 P1 C7 100.8(3)
C1 P1 C25 106.9(3)
C7 P1 C25 102.6(3)
C1 P1 Ir1 118.1(2)
C7 P1 Ir1 120.7(2)
C25 P1 Ir1 106.2(2)
P3 B1 P2 119.6(4)
P3 B1 Ir1 110.4(3)
P2 B1 Ir1 110.9(4)
P3 B1 H1B1 108(4)
P2 B1 H1B1 100(4)
Ir1 B1 H1B1 107(4)
C19 P2 C13 104.3(3)
C19 P2 C25 105.2(3)
C13 P2 C25 105.8(3)
C19 P2 B1 120.8(3)
C13 P2 B1 113.1(4)
C25 P2 B1 106.6(3)
C50 P3 C26 107.4(3)
C50 P3 C32 103.6(3)
C26 P3 C32 105.1(3)
C50 P3 B1 107.5(3)
C26 P3 B1 110.9(3)
C32 P3 B1 121.4(3)
C38 P4 C50 105.2(3)
C38 P4 C44 102.5(3)
C50 P4 C44 103.2(3)
C38 P4 Ir1 119.7(2)
C50 P4 Ir1 107.2(2)
C44 P4 Ir1 117.3(2)
Cl3 C1CL Cl2 112.7(6)
Cl3 C1CL H1CA 109.1
Cl2 C1CL H1CA 109.1
Cl3 C1CL H1CB 109.1
Cl2 C1CL H1CB 109.1
H1CA C1CL H1CB 107.8

loop_
_geom_bond_atom_site_label_1
_geom_bond_atom_site_label_2
_geom_bond_distance
Cl3 C1CL 1.721(13)
Cl2 C1CL 1.728(13)
C1O O1 1.143(9)
C1O Ir1 1.910(8)
C1 C2 1.389(10)
C1 C6 1.396(10)
C1 P1 1.815(7)
C2 C3 1.392(11)
C2 H2A 0.9500
C3 C4 1.382(12)
C3 H3A 0.9500
C4 C5 1.400(12)
C4 H4A 0.9500
C5 C6 1.362(11)
C5 H5A 0.9500
C6 H6A 0.9500
C7 C12 1.376(10)
C7 C8 1.400(10)
C7 P1 1.822(7)
C8 C9 1.377(10)
C8 H8A 0.9500
C9 C10 1.372(11)
C9 H9A 0.9500
C10 C11 1.366(11)
C10 H10A 0.9500
C11 C12 1.405(10)
C11 H11A 0.9500
C12 H12A 0.9500
C13 C18 1.381(11)
C13 C14 1.391(10)
C13 P2 1.819(7)
C14 C15 1.383(11)
C14 H14A 0.9500
C15 C16 1.376(13)
C15 H15A 0.9500
C16 C17 1.380(13)
C16 H16A 0.9500
C17 C18 1.382(11)
C17 H17A 0.9500
C18 H18A 0.9500
C19 C20 1.381(11)
C19 C24 1.392(11)
C19 P2 1.816(7)
C20 C21 1.389(11)
C20 H20A 0.9500
C21 C22 1.363(14)
C21 H21A 0.9500
C22 C23 1.380(13)
C22 H22A 0.9500
C23 C24 1.390(11)
C23 H23A 0.9500
C24 H24A 0.9500
C25 P2 1.820(7)
C25 P1 1.841(7)
C25 H25A 0.9900
C25 H25B 0.9900
C26 C31 1.376(11)
C26 C27 1.393(11)
C26 P3 1.810(7)
C27 C28 1.398(12)
C27 H27A 0.9500
C28 C29 1.361(13)
C28 H28A 0.9500
C29 C30 1.353(12)
C29 H29A 0.9500
C30 C31 1.392(11)
C30 H30A 0.9500
C31 H31A 0.9500
C32 C37 1.382(10)
C32 C33 1.399(11)
C32 P3 1.816(7)
C33 C34 1.393(11)
C33 H33A 0.9500
C34 C35 1.373(12)
C34 H34A 0.9500
C35 C36 1.352(13)
C35 H35A 0.9500
C36 C37 1.390(11)
C36 H36A 0.9500
C37 H37A 0.9500
C38 C39 1.384(11)
C38 C43 1.394(10)
C38 P4 1.816(7)
C39 C40 1.399(12)
C39 H39A 0.9500
C40 C41 1.378(13)
C40 H40A 0.9500
C41 C42 1.380(12)
C41 H41A 0.9500
C42 C43 1.376(11)
C42 H42A 0.9500
C43 H43A 0.9500
C44 C49 1.392(9)
C44 C45 1.399(10)
C44 P4 1.840(7)
C45 C46 1.378(10)
C45 H45A 0.9500
C46 C47 1.388(11)
C46 H46A 0.9500
C47 C48 1.373(11)
C47 H47A 0.9500
C48 C49 1.394(10)
C48 H48A 0.9500
C49 H49A 0.9500
C50 P3 1.807(7)
C50 P4 1.823(6)
C50 H50A 0.9900
C50 H50B 0.9900
Ir1 B1 2.285(8)
Ir1 P1 2.2931(17)
Ir1 P4 2.3045(17)
Ir1 Cl1 2.5359(14)
Ir1 H1IR 1.5966(10)
B1 P3 1.950(8)
B1 P2 1.957(8)
B1 H1B1 1.13(7)
C1CL H1CA 0.9900
C1CL H1CB 0.9900
